data_4020179
loop_
_publ_author_name
'Arumugasamy Elangovan'
'Kuo-Ming Kao'
'Shu-Wen Yang'
'Yu-Ling Chen'
'Tong-Ing Ho'
'Yuhlong Oliver Su'

_journal_name_full 'Journal of Organic Chemistry'
_journal_page_first 4460
_journal_page_last 4469
_journal_paper_doi 10.1021/jo0477953
_journal_volume 70
_journal_year 2005
_chemical_formula_sum 'C24 H19 N'
_chemical_formula_weight 321.40
_space_group_IT_number 2
_symmetry_cell_setting triclinic
_symmetry_space_group_name_Hall '-P 1'
_symmetry_space_group_name_H-M 'P -1'
_cell_angle_alpha 72.871(2)
_cell_angle_beta 80.4240(10)
_cell_angle_gamma 71.4130(10)
_cell_formula_units_Z 2
_cell_length_a 9.2040(2)
_cell_length_b 9.3250(2)
_cell_length_c 11.0960(3)
_cell_measurement_temperature 295(2)
_cell_volume 859.86(4)
_diffrn_ambient_temperature 295(2)
_exptl_crystal_density_diffrn 1.241
_refine_ls_R_factor_obs 0.0451
_refine_ls_wR_factor_obs 0.1232
_cod_depositor_comments
;
The following automatic conversions were performed:
'_symmetry_cell_setting' value 'Triclinic' changed to 'triclinic'
according to '/home/saulius/struct/CIF-dictionaries/cif_core.dic'
dictionary named 'cif_core.dic' version 2.4.1 from 2010-06-29.

Automatic conversion script
Id: cif_fix_enum 1527 2010-12-29 10:47:43Z saulius 
;
_cod_database_code 4020179

loop_
_symmetry_equiv_pos_as_xyz
'x, y, z'
'-x, -y, -z'

loop_
_atom_site_aniso_label
_atom_site_aniso_U_11
_atom_site_aniso_U_22
_atom_site_aniso_U_33
_atom_site_aniso_U_23
_atom_site_aniso_U_13
_atom_site_aniso_U_12
N1 0.0590(8) 0.0905(9) 0.0642(8) -0.0285(7) -0.0034(6) -0.0352(7)
C1 0.0453(7) 0.0621(8) 0.0461(8) -0.0221(6) 0.0078(6) -0.0175(6)
C2 0.0630(9) 0.0626(9) 0.0575(9) -0.0208(7) 0.0045(7) -0.0171(7)
C3 0.0784(11) 0.0661(10) 0.0676(10) -0.0146(8) 0.0036(9) -0.0082(8)
C4 0.0661(11) 0.0963(14) 0.0624(11) -0.0121(9) -0.0069(8) -0.0041(9)
C5 0.0534(9) 0.1063(14) 0.0576(10) -0.0228(9) -0.0040(7) -0.0225(9)
C6 0.0455(7) 0.0796(10) 0.0465(8) -0.0236(7) 0.0056(6) -0.0219(7)
C7 0.0535(8) 0.0897(11) 0.0600(9) -0.0342(8) 0.0062(7) -0.0372(8)
C8 0.0522(8) 0.0687(9) 0.0580(9) -0.0283(7) 0.0116(6) -0.0297(7)
C9 0.0699(10) 0.0752(11) 0.0920(12) -0.0403(9) 0.0177(9) -0.0405(9)
C10 0.0771(12) 0.0594(10) 0.1082(15) -0.0259(10) 0.0173(11) -0.0289(9)
C11 0.0696(10) 0.0587(9) 0.0835(12) -0.0124(8) 0.0059(8) -0.0148(8)
C12 0.0554(8) 0.0647(9) 0.0628(9) -0.0193(7) 0.0012(7) -0.0181(7)
C13 0.0467(7) 0.0597(8) 0.0495(8) -0.0226(6) 0.0098(6) -0.0210(6)
C14 0.0439(7) 0.0593(8) 0.0460(7) -0.0225(6) 0.0055(6) -0.0201(6)
C15 0.0521(8) 0.0587(8) 0.0512(8) -0.0217(6) 0.0021(6) -0.0190(6)
C16 0.0549(8) 0.0548(8) 0.0572(8) -0.0212(6) -0.0039(6) -0.0173(6)
C17 0.0521(8) 0.0477(7) 0.0546(8) -0.0179(6) -0.0055(6) -0.0156(6)
C18 0.0537(8) 0.0623(8) 0.0550(8) -0.0196(6) 0.0037(6) -0.0254(6)
C19 0.0581(8) 0.0668(8) 0.0463(8) -0.0202(6) 0.0000(6) -0.0244(7)
C20 0.0479(7) 0.0502(7) 0.0534(8) -0.0157(6) -0.0057(6) -0.0150(6)
C21 0.0576(8) 0.0739(9) 0.0536(8) -0.0201(7) 0.0064(6) -0.0316(7)
C22 0.0667(9) 0.0738(9) 0.0474(8) -0.0220(7) 0.0000(7) -0.0289(7)
C23 0.0696(10) 0.0868(11) 0.0727(11) -0.0359(9) -0.0129(8) -0.0230(8)
C24 0.0649(10) 0.1047(13) 0.0882(13) -0.0288(10) -0.0006(9) -0.0451(9)

loop_
_atom_site_label
_atom_site_type_symbol
_atom_site_fract_x
_atom_site_fract_y
_atom_site_fract_z
_atom_site_U_iso_or_equiv
_atom_site_thermal_displace_type
_atom_site_occupancy
_atom_site_calc_flag
_atom_site_refinement_flags
_atom_site_disorder_group
N1 N 0.54382(14) 0.7797(2) 0.48097(12) 0.0661(4) Uani 1 d . .
C1 C -0.16003(15) 0.6168(2) 0.09588(12) 0.0502(4) Uani 1 d . .
C2 C -0.1698(2) 0.7788(2) 0.06283(14) 0.0612(4) Uani 1 d . .
H2A H -0.1067(2) 0.8129(2) 0.09863(14) 0.073 Uiso 1 calc R .
C3 C -0.2702(2) 0.8844(2) -0.0204(2) 0.0755(5) Uani 1 d . .
H3A H -0.2754(2) 0.9899(2) -0.0405(2) 0.091 Uiso 1 calc R .
C4 C -0.3665(2) 0.8361(2) -0.0766(2) 0.0813(5) Uani 1 d . .
H4A H -0.4350(2) 0.9099(2) -0.1331(2) 0.098 Uiso 1 calc R .
C5 C -0.3599(2) 0.6838(2) -0.04882(15) 0.0722(5) Uani 1 d . .
H5A H -0.4233(2) 0.6535(2) -0.08750(15) 0.087 Uiso 1 calc R .
C6 C -0.2577(2) 0.5677(2) 0.03859(13) 0.0557(4) Uani 1 d . .
C7 C -0.2489(2) 0.4100(2) 0.06822(14) 0.0616(4) Uani 1 d . .
H7A H -0.3123(2) 0.3790(2) 0.03001(14) 0.074 Uiso 1 calc R .
C8 C -0.1489(2) 0.2967(2) 0.15296(14) 0.0559(4) Uani 1 d . .
C9 C -0.1391(2) 0.1344(2) 0.1832(2) 0.0730(5) Uani 1 d . .
H9A H -0.2020(2) 0.1024(2) 0.1454(2) 0.088 Uiso 1 calc R .
C10 C -0.0413(2) 0.0270(2) 0.2649(2) 0.0814(6) Uani 1 d . .
H10A H -0.0376(2) -0.0780(2) 0.2836(2) 0.098 Uiso 1 calc R .
C11 C 0.0558(2) 0.0725(2) 0.3225(2) 0.0743(5) Uani 1 d . .
H11A H 0.1236(2) -0.0029(2) 0.3787(2) 0.089 Uiso 1 calc R .
C12 C 0.0515(2) 0.2252(2) 0.29694(14) 0.0608(4) Uani 1 d . .
H12A H 0.1164(2) 0.2530(2) 0.33614(14) 0.073 Uiso 1 calc R .
C13 C -0.05052(15) 0.3436(2) 0.21127(12) 0.0503(4) Uani 1 d . .
C14 C -0.05659(14) 0.5033(2) 0.18178(12) 0.0476(3) Uani 1 d . .
C15 C 0.0444(2) 0.5506(2) 0.23715(13) 0.0523(4) Uani 1 d . .
C16 C 0.1314(2) 0.5893(2) 0.28187(13) 0.0538(4) Uani 1 d . .
C17 C 0.23734(15) 0.63595(14) 0.33298(13) 0.0500(4) Uani 1 d . .
C18 C 0.2209(2) 0.6388(2) 0.45886(13) 0.0549(4) Uani 1 d . .
H18A H 0.1397(2) 0.6093(2) 0.51130(13) 0.066 Uiso 1 calc R .
C19 C 0.3214(2) 0.6841(2) 0.50801(13) 0.0547(4) Uani 1 d . .
H19A H 0.3067(2) 0.6846(2) 0.59288(13) 0.066 Uiso 1 calc R .
C20 C 0.44555(15) 0.72958(14) 0.43303(12) 0.0495(4) Uani 1 d . .
C21 C 0.4630(2) 0.7245(2) 0.30668(14) 0.0591(4) Uani 1 d . .
H21A H 0.5452(2) 0.7519(2) 0.25424(14) 0.071 Uiso 1 calc R .
C22 C 0.3611(2) 0.6798(2) 0.25849(14) 0.0596(4) Uani 1 d . .
H22A H 0.3752(2) 0.6789(2) 0.17372(14) 0.072 Uiso 1 calc R .
C23 C 0.5291(2) 0.7763(2) 0.6130(2) 0.0719(5) Uani 1 d . .
H23A H 0.6067(2) 0.8151(2) 0.6295(2) 0.108 Uiso 1 calc R .
H23B H 0.5415(2) 0.6706(2) 0.6634(2) 0.108 Uiso 1 calc R .
H23C H 0.4292(2) 0.8410(2) 0.6341(2) 0.108 Uiso 1 calc R .
C24 C 0.6857(2) 0.7983(2) 0.4102(2) 0.0806(5) Uani 1 d . .
H24A H 0.7398(2) 0.8337(2) 0.4573(2) 0.121 Uiso 1 calc R .
H24B H 0.6637(2) 0.8740(2) 0.3305(2) 0.121 Uiso 1 calc R .
H24C H 0.7481(2) 0.6997(2) 0.3956(2) 0.121 Uiso 1 calc R .

loop_
_geom_bond_atom_site_label_1
_geom_bond_atom_site_label_2
_geom_bond_distance
_geom_bond_site_symmetry_2
_geom_bond_publ_flag
N1 C20 1.377(2) . ?
N1 C23 1.441(2) . ?
N1 C24 1.441(2) . ?
C1 C14 1.414(2) . ?
C1 C2 1.423(2) . ?
C1 C6 1.430(2) . ?
C2 C3 1.358(2) . ?
C3 C4 1.407(3) . ?
C4 C5 1.345(3) . ?
C5 C6 1.426(2) . ?
C6 C7 1.388(2) . ?
C7 C8 1.389(2) . ?
C8 C9 1.427(2) . ?
C8 C13 1.430(2) . ?
C9 C10 1.341(3) . ?
C10 C11 1.406(2) . ?
C11 C12 1.356(2) . ?
C12 C13 1.422(2) . ?
C13 C14 1.412(2) . ?
C14 C15 1.431(2) . ?
C15 C16 1.200(2) . ?
C16 C17 1.435(2) . ?
C17 C18 1.387(2) . ?
C17 C22 1.390(2) . ?
C18 C19 1.373(2) . ?
C19 C20 1.401(2) . ?
C20 C21 1.397(2) . ?
C21 C22 1.374(2) . ?

loop_
_cod_related_entry_id
_cod_related_entry_database
_cod_related_entry_code
1 ChemSpider 19144024
